data_4341152
loop_
_publ_author_name
'Anju, R. S.'
'Saha, Koushik'
'Mondal, Bijan'
'Dorcet, Vincent'
'Roisnel, Thierry'
'Halet, Jean-Francois'
'Ghosh, Sundargopal'

_publ_section_title
;
 Chemistry of diruthenium analogue of pentaborane(9) with heterocumulenes:
 toward novel trimetallic cubane-type clusters.
;
_journal_issue 19
_journal_name_full 'Inorganic chemistry'
_journal_page_first 10527
_journal_page_last 10535
_journal_paper_doi 10.1021/ic501623f
_journal_volume 53
_journal_year 2014
_chemical_formula_sum 'C21 H16 Fe3 O11 Ru S'
_chemical_formula_weight 745.02
_chemical_name_systematic
; 
 ? 
;
_space_group_IT_number 14
_symmetry_cell_setting monoclinic
_symmetry_space_group_name_Hall '-P 2ybc'
_symmetry_space_group_name_H-M 'P 1 21/c 1'
_atom_sites_solution_hydrogens geom
_atom_sites_solution_primary direct
_atom_sites_solution_secondary difmap
_audit_creation_method SHELXL-97
_cell_angle_alpha 90.00
_cell_angle_beta 96.694(2)
_cell_angle_gamma 90.00
_cell_formula_units_Z 4
_cell_length_a 9.7443(2)
_cell_length_b 9.2221(2)
_cell_length_c 30.2214(9)
_cell_measurement_reflns_used 6168
_cell_measurement_temperature 293(2)
_cell_measurement_theta_max 26.00
_cell_measurement_theta_min 2.8
_cell_volume 2697.27(11)
_computing_cell_refinement 'APEX2/SAINT (Bruker, 2004)'
_computing_data_collection 'APEX2 (Bruker, 2004)'
_computing_data_reduction 'SAINT/XPREP (Bruker, 2004)'
_computing_molecular_graphics 'ORTEP3 (Farrugia, 1997) and Mercury (Bruno et al., 2002)'
_computing_publication_material 'SHELXL-97 (Sheldrick, 2008)'
_computing_structure_refinement 'SHELXL-97 (Sheldrick, 2008)'
_computing_structure_solution 'SIR92 (Altornare et al., 1993)'
_diffrn_ambient_temperature 293(2)
_diffrn_measured_fraction_theta_full 0.998
_diffrn_measured_fraction_theta_max 0.998
_diffrn_measurement_device_type 'Bruker axs kappa apex2 CCD Diffractometer'
_diffrn_measurement_method '\w and \f scan'
_diffrn_radiation_monochromator graphite
_diffrn_radiation_source 'fine-focus sealed tube'
_diffrn_radiation_type MoK\a
_diffrn_radiation_wavelength 0.71073
_diffrn_reflns_av_R_equivalents 0.0346
_diffrn_reflns_av_sigmaI/netI 0.0253
_diffrn_reflns_limit_h_max 12
_diffrn_reflns_limit_h_min -12
_diffrn_reflns_limit_k_max 11
_diffrn_reflns_limit_k_min -11
_diffrn_reflns_limit_l_max 37
_diffrn_reflns_limit_l_min -37
_diffrn_reflns_number 23422
_diffrn_reflns_theta_full 26.00
_diffrn_reflns_theta_max 26.00
_diffrn_reflns_theta_min 3.00
_diffrn_standards_decay_% 0
_exptl_absorpt_coefficient_mu 2.262
_exptl_absorpt_correction_T_max 0.8054
_exptl_absorpt_correction_T_min 0.6605
_exptl_absorpt_correction_type multi-scan
_exptl_absorpt_process_details 'SADABS (Bruker, 1999)'
_exptl_crystal_colour brown
_exptl_crystal_density_diffrn 1.835
_exptl_crystal_density_method 'not measured'
_exptl_crystal_description block
_exptl_crystal_F_000 1472
_exptl_crystal_size_max 0.20
_exptl_crystal_size_mid 0.15
_exptl_crystal_size_min 0.10
_refine_diff_density_max 0.419
_refine_diff_density_min -0.475
_refine_diff_density_rms 0.058
_refine_ls_extinction_method none
_refine_ls_goodness_of_fit_ref 1.049
_refine_ls_hydrogen_treatment mixed
_refine_ls_matrix_type full
_refine_ls_number_parameters 343
_refine_ls_number_reflns 5291
_refine_ls_number_restraints 0
_refine_ls_restrained_S_all 1.049
_refine_ls_R_factor_all 0.0286
_refine_ls_R_factor_gt 0.0255
_refine_ls_shift/su_max 0.001
_refine_ls_shift/su_mean 0.000
_refine_ls_structure_factor_coef Fsqd
_refine_ls_weighting_details 'calc w=1/[\s^2^(Fo^2^)+(0.0280P)^2^+1.3089P] where P=(Fo^2^+2Fc^2^)/3'
_refine_ls_weighting_scheme calc
_refine_ls_wR_factor_gt 0.0616
_refine_ls_wR_factor_ref 0.0637
_reflns_number_gt 4842
_reflns_number_total 5291
_reflns_threshold_expression >2sigma(I)
_cod_data_source_file ic501623f_si_002.cif
_cod_data_source_block shelxl
_cod_depositor_comments 'Adding full bibliography for 4341146--4341152.cif.'
_cod_original_sg_symbol_H-M P21/c
_cod_database_code 4341152

loop_
_symmetry_equiv_pos_as_xyz
'x, y, z'
'-x, y+1/2, -z+1/2'
'-x, -y, -z'
'x, -y-1/2, z-1/2'

loop_
_atom_site_label
_atom_site_type_symbol
_atom_site_fract_x
_atom_site_fract_y
_atom_site_fract_z
_atom_site_U_iso_or_equiv
_atom_site_adp_type
_atom_site_occupancy
_atom_site_symmetry_multiplicity
_atom_site_calc_flag
_atom_site_refinement_flags
C1 C -0.4824(4) 0.6577(6) 0.3260(2) 0.148(3) Uani 1 1 d .
H1A H -0.5800 0.6763 0.3219 0.222 Uiso 1 1 calc R
H1B H -0.4495 0.6476 0.2974 0.222 Uiso 1 1 calc R
H1C H -0.4356 0.7370 0.3418 0.222 Uiso 1 1 calc R
C2 C -0.4546(3) 0.5200(3) 0.35220(12) 0.0598(9) Uani 1 1 d .
C3 C -0.4444(3) 0.5072(3) 0.39853(11) 0.0518(7) Uani 1 1 d .
C4 C -0.4301(2) 0.3574(3) 0.40974(9) 0.0443(6) Uani 1 1 d .
C5 C -0.4363(2) 0.2772(3) 0.37005(10) 0.0465(6) Uani 1 1 d .
C6 C -0.4479(3) 0.3764(4) 0.33380(10) 0.0582(8) Uani 1 1 d .
C7 C -0.4605(4) 0.6277(5) 0.43071(19) 0.118(2) Uani 1 1 d .
H7A H -0.4319 0.7174 0.4185 0.178 Uiso 1 1 calc R
H7B H -0.4044 0.6081 0.4583 0.178 Uiso 1 1 calc R
H7C H -0.5556 0.6348 0.4359 0.178 Uiso 1 1 calc R
C8 C -0.4238(4) 0.2931(6) 0.45567(13) 0.0999(16) Uani 1 1 d .
H8A H -0.5156 0.2701 0.4620 0.150 Uiso 1 1 calc R
H8B H -0.3828 0.3617 0.4772 0.150 Uiso 1 1 calc R
H8C H -0.3690 0.2063 0.4571 0.150 Uiso 1 1 calc R
C9 C -0.4390(3) 0.1160(4) 0.36700(18) 0.1002(17) Uani 1 1 d .
H9A H -0.3827 0.0756 0.3922 0.150 Uiso 1 1 calc R
H9B H -0.4039 0.0861 0.3401 0.150 Uiso 1 1 calc R
H9C H -0.5323 0.0824 0.3668 0.150 Uiso 1 1 calc R
C10 C -0.4674(4) 0.3358(8) 0.28525(13) 0.138(2) Uani 1 1 d .
H10A H -0.4123 0.2520 0.2806 0.207 Uiso 1 1 calc R
H10B H -0.4392 0.4151 0.2678 0.207 Uiso 1 1 calc R
H10C H -0.5630 0.3143 0.2763 0.207 Uiso 1 1 calc R
C11 C -0.1386(3) 0.5145(3) 0.42444(11) 0.0509(7) Uani 1 1 d .
C12 C -0.1583(3) 0.5300(3) 0.33245(10) 0.0479(6) Uani 1 1 d .
C13 C 0.0006(3) 0.1705(3) 0.46670(10) 0.0473(6) Uani 1 1 d .
C14 C 0.1829(3) 0.3532(3) 0.43843(10) 0.0509(7) Uani 1 1 d .
C15 C 0.2304(3) 0.0558(3) 0.44197(11) 0.0586(8) Uani 1 1 d .
C16 C -0.1484(3) -0.0720(3) 0.41144(13) 0.0626(9) Uani 1 1 d .
C17 C -0.1575(4) -0.0559(3) 0.32152(13) 0.0635(9) Uani 1 1 d .
C18 C 0.0769(4) -0.1305(4) 0.37247(15) 0.0805(12) Uani 1 1 d .
C19 C -0.0332(3) 0.2144(3) 0.28190(11) 0.0578(8) Uani 1 1 d .
C20 C 0.1978(3) 0.0763(4) 0.31030(12) 0.0655(9) Uani 1 1 d .
C21 C 0.1665(3) 0.3743(3) 0.32545(11) 0.0546(7) Uani 1 1 d .
O1 O -0.0794(3) 0.5669(3) 0.45479(9) 0.0886(9) Uani 1 1 d .
O2 O -0.1100(3) 0.5910(3) 0.30553(10) 0.0839(8) Uani 1 1 d .
O3 O -0.0675(2) 0.1655(3) 0.49484(8) 0.0688(6) Uani 1 1 d .
O4 O 0.2359(3) 0.4589(3) 0.44922(10) 0.0848(8) Uani 1 1 d .
O5 O 0.3155(3) -0.0241(3) 0.45515(10) 0.0931(9) Uani 1 1 d .
O6 O -0.2106(3) -0.1208(3) 0.43802(10) 0.0929(9) Uani 1 1 d .
O7 O -0.2250(3) -0.0961(3) 0.29044(10) 0.0946(9) Uani 1 1 d .
O8 O 0.1601(3) -0.2197(3) 0.37414(14) 0.1279(14) Uani 1 1 d .
O9 O -0.1093(3) 0.2261(3) 0.25068(9) 0.0919(8) Uani 1 1 d .
O10 O 0.2719(3) -0.0027(3) 0.29628(11) 0.1041(11) Uani 1 1 d .
O11 O 0.2203(3) 0.4815(3) 0.32252(11) 0.0871(8) Uani 1 1 d .
S1 S -0.08068(5) 0.23864(6) 0.374398(19) 0.03094(12) Uani 1 1 d .
Fe1 Fe 0.10064(3) 0.18439(4) 0.420984(12) 0.03731(9) Uani 1 1 d .
Fe2 Fe -0.05375(4) 0.00531(4) 0.370443(15) 0.04654(11) Uani 1 1 d .
Fe3 Fe 0.08279(4) 0.20200(4) 0.332016(13) 0.04101(10) Uani 1 1 d .
Ru1 Ru -0.249480(18) 0.429091(19) 0.375378(6) 0.03044(6) Uani 1 1 d .
H13 H 0.193(3) 0.184(3) 0.3776(11) 0.074(10) Uiso 1 1 d .

loop_
_atom_site_aniso_label
_atom_site_aniso_U_11
_atom_site_aniso_U_22
_atom_site_aniso_U_33
_atom_site_aniso_U_23
_atom_site_aniso_U_13
_atom_site_aniso_U_12
C1 0.048(2) 0.143(4) 0.250(7) 0.146(5) 0.005(3) 0.011(2)
C2 0.0260(13) 0.0667(19) 0.086(3) 0.0360(17) 0.0055(14) 0.0054(12)
C3 0.0292(13) 0.0524(16) 0.077(2) -0.0133(14) 0.0186(13) -0.0046(11)
C4 0.0278(12) 0.0636(17) 0.0424(15) 0.0077(12) 0.0074(11) -0.0091(11)
C5 0.0241(12) 0.0497(14) 0.0650(19) -0.0104(13) 0.0024(12) -0.0056(10)
C6 0.0245(12) 0.111(3) 0.0377(16) -0.0059(16) -0.0007(11) -0.0099(14)
C7 0.065(2) 0.104(3) 0.199(6) -0.090(3) 0.066(3) -0.024(2)
C8 0.061(2) 0.179(5) 0.060(2) 0.045(3) 0.0065(19) -0.029(3)
C9 0.0461(19) 0.0513(19) 0.202(5) -0.030(2) 0.011(2) -0.0110(15)
C10 0.061(2) 0.305(8) 0.045(2) -0.044(4) -0.002(2) -0.039(4)
C11 0.0388(14) 0.0509(15) 0.0617(19) -0.0157(13) 0.0006(13) 0.0054(12)
C12 0.0400(14) 0.0415(13) 0.0631(19) 0.0086(12) 0.0101(13) 0.0041(11)
C13 0.0434(15) 0.0509(15) 0.0448(17) 0.0060(12) -0.0059(13) -0.0040(12)
C14 0.0365(14) 0.0627(18) 0.0523(18) -0.0037(13) 0.0004(13) -0.0039(13)
C15 0.0457(16) 0.0685(19) 0.061(2) 0.0135(15) 0.0020(15) 0.0028(14)
C16 0.0546(18) 0.0413(15) 0.086(3) 0.0137(15) -0.0154(17) -0.0126(13)
C17 0.065(2) 0.0423(15) 0.081(3) -0.0132(15) -0.0008(18) -0.0012(14)
C18 0.067(2) 0.0513(19) 0.118(4) -0.0137(19) -0.010(2) 0.0068(16)
C19 0.0559(18) 0.076(2) 0.0431(18) -0.0086(14) 0.0108(15) 0.0111(15)
C20 0.0485(17) 0.084(2) 0.063(2) -0.0229(17) 0.0044(16) 0.0074(16)
C21 0.0432(15) 0.0676(19) 0.0547(19) 0.0052(14) 0.0126(14) 0.0048(14)
O1 0.0793(17) 0.0910(17) 0.086(2) -0.0478(15) -0.0292(15) 0.0048(13)
O2 0.0831(17) 0.0764(15) 0.100(2) 0.0408(14) 0.0419(15) 0.0001(13)
O3 0.0680(14) 0.0891(16) 0.0520(14) 0.0091(11) 0.0191(12) -0.0063(12)
O4 0.0718(16) 0.0735(15) 0.107(2) -0.0249(14) 0.0033(15) -0.0316(13)
O5 0.0608(15) 0.0968(19) 0.119(2) 0.0414(17) -0.0003(15) 0.0304(14)
O6 0.0820(18) 0.0865(18) 0.107(2) 0.0406(16) -0.0032(16) -0.0312(15)
O7 0.102(2) 0.0865(18) 0.087(2) -0.0296(15) -0.0260(17) -0.0149(15)
O8 0.099(2) 0.0747(18) 0.202(4) -0.027(2) -0.017(2) 0.0456(17)
O9 0.0845(18) 0.136(2) 0.0504(16) -0.0104(15) -0.0138(14) 0.0262(17)
O10 0.0695(17) 0.124(2) 0.120(3) -0.063(2) 0.0140(16) 0.0309(16)
O11 0.0672(16) 0.0739(16) 0.123(3) 0.0199(15) 0.0245(15) -0.0144(13)
S1 0.0275(3) 0.0315(3) 0.0335(3) -0.0013(2) 0.0023(2) -0.0011(2)
Fe1 0.03054(18) 0.04128(19) 0.0388(2) 0.00268(14) -0.00157(15) -0.00112(14)
Fe2 0.0415(2) 0.03158(19) 0.0640(3) -0.00468(16) -0.00459(19) -0.00045(14)
Fe3 0.03480(19) 0.0501(2) 0.0388(2) -0.00610(15) 0.00726(16) 0.00493(15)
Ru1 0.02605(10) 0.03396(11) 0.03132(11) -0.00116(7) 0.00336(8) -0.00105(7)

loop_
_atom_type_symbol
_atom_type_description
_atom_type_scat_dispersion_real
_atom_type_scat_dispersion_imag
_atom_type_scat_source
C C 0.0033 0.0016 'International Tables Vol C Tables 4.2.6.8 and 6.1.1.4'
H H 0.0000 0.0000 'International Tables Vol C Tables 4.2.6.8 and 6.1.1.4'
O O 0.0106 0.0060 'International Tables Vol C Tables 4.2.6.8 and 6.1.1.4'
S S 0.1246 0.1234 'International Tables Vol C Tables 4.2.6.8 and 6.1.1.4'
Fe Fe 0.3463 0.8444 'International Tables Vol C Tables 4.2.6.8 and 6.1.1.4'
Ru Ru -1.2594 0.8363 'International Tables Vol C Tables 4.2.6.8 and 6.1.1.4'

loop_
_geom_angle_atom_site_label_1
_geom_angle_atom_site_label_2
_geom_angle_atom_site_label_3
_geom_angle
C2 C1 H1A 109.5
C2 C1 H1B 109.5
H1A C1 H1B 109.5
C2 C1 H1C 109.5
H1A C1 H1C 109.5
H1B C1 H1C 109.5
C3 C2 C6 107.9(2)
C3 C2 C1 126.0(4)
C6 C2 C1 125.8(4)
C3 C2 Ru1 72.15(15)
C6 C2 Ru1 72.10(15)
C1 C2 Ru1 126.1(2)
C2 C3 C4 108.3(3)
C2 C3 C7 126.0(4)
C4 C3 C7 125.4(4)
C2 C3 Ru1 71.03(15)
C4 C3 Ru1 72.35(14)
C7 C3 Ru1 127.2(2)
C5 C4 C3 108.3(3)
C5 C4 C8 125.0(3)
C3 C4 C8 126.5(3)
C5 C4 Ru1 73.60(15)
C3 C4 Ru1 70.43(14)
C8 C4 Ru1 126.4(2)
C4 C5 C6 108.1(3)
C4 C5 C9 125.2(3)
C6 C5 C9 126.5(3)
C4 C5 Ru1 70.30(14)
C6 C5 Ru1 69.61(15)
C9 C5 Ru1 128.6(2)
C5 C6 C2 107.3(3)
C5 C6 C10 125.5(4)
C2 C6 C10 126.8(4)
C5 C6 Ru1 73.76(15)
C2 C6 Ru1 70.00(15)
C10 C6 Ru1 127.3(2)
C3 C7 H7A 109.5
C3 C7 H7B 109.5
H7A C7 H7B 109.5
C3 C7 H7C 109.5
H7A C7 H7C 109.5
H7B C7 H7C 109.5
C4 C8 H8A 109.5
C4 C8 H8B 109.5
H8A C8 H8B 109.5
C4 C8 H8C 109.5
H8A C8 H8C 109.5
H8B C8 H8C 109.5
C5 C9 H9A 109.5
C5 C9 H9B 109.5
H9A C9 H9B 109.5
C5 C9 H9C 109.5
H9A C9 H9C 109.5
H9B C9 H9C 109.5
C6 C10 H10A 109.5
C6 C10 H10B 109.5
H10A C10 H10B 109.5
C6 C10 H10C 109.5
H10A C10 H10C 109.5
H10B C10 H10C 109.5
O1 C11 Ru1 176.0(3)
O2 C12 Ru1 176.6(3)
O3 C13 Fe1 177.0(3)
O4 C14 Fe1 179.3(3)
O5 C15 Fe1 178.5(3)
O6 C16 Fe2 179.3(3)
O7 C17 Fe2 179.2(4)
O8 C18 Fe2 178.9(4)
O9 C19 Fe3 177.6(3)
O10 C20 Fe3 179.3(4)
O11 C21 Fe3 178.1(3)
Fe2 S1 Fe3 73.35(2)
Fe2 S1 Fe1 73.43(2)
Fe3 S1 Fe1 75.65(2)
Fe2 S1 Ru1 144.08(3)
Fe3 S1 Ru1 131.75(3)
Fe1 S1 Ru1 131.38(3)
C13 Fe1 C15 96.03(14)
C13 Fe1 C14 95.72(13)
C15 Fe1 C14 101.32(14)
C13 Fe1 S1 92.39(9)
C15 Fe1 S1 149.60(11)
C14 Fe1 S1 106.83(9)
C13 Fe1 Fe2 94.49(9)
C15 Fe1 Fe2 97.08(11)
C14 Fe1 Fe2 157.85(10)
S1 Fe1 Fe2 53.067(18)
C13 Fe1 Fe3 143.46(9)
C15 Fe1 Fe3 110.81(11)
C14 Fe1 Fe3 102.48(10)
S1 Fe1 Fe3 52.150(18)
Fe2 Fe1 Fe3 58.973(15)
C13 Fe1 H13 175.6(11)
C15 Fe1 H13 81.5(11)
C14 Fe1 H13 88.3(11)
S1 Fe1 H13 88.0(11)
Fe2 Fe1 H13 82.3(11)
Fe3 Fe1 H13 36.2(11)
C16 Fe2 C18 96.94(18)
C16 Fe2 C17 99.25(16)
C18 Fe2 C17 98.05(16)
C16 Fe2 S1 106.45(11)
C18 Fe2 S1 141.68(11)
C17 Fe2 S1 107.37(10)
C16 Fe2 Fe3 157.60(11)
C18 Fe2 Fe3 96.01(13)
C17 Fe2 Fe3 96.92(12)
S1 Fe2 Fe3 53.516(19)
C16 Fe2 Fe1 99.02(11)
C18 Fe2 Fe1 93.66(11)
C17 Fe2 Fe1 156.89(11)
S1 Fe2 Fe1 53.499(18)
Fe3 Fe2 Fe1 61.925(14)
C19 Fe3 C20 95.28(15)
C19 Fe3 C21 95.72(15)
C20 Fe3 C21 102.65(15)
C19 Fe3 S1 93.14(10)
C20 Fe3 S1 147.82(13)
C21 Fe3 S1 107.33(9)
C19 Fe3 Fe2 96.73(11)
C20 Fe3 Fe2 94.99(12)
C21 Fe3 Fe2 157.32(10)
S1 Fe3 Fe2 53.136(18)
C19 Fe3 Fe1 144.71(10)
C20 Fe3 Fe1 111.02(12)
C21 Fe3 Fe1 100.73(10)
S1 Fe3 Fe1 52.200(18)
Fe2 Fe3 Fe1 59.102(14)
C19 Fe3 H13 177.4(11)
C20 Fe3 H13 82.3(11)
C21 Fe3 H13 85.6(11)
S1 Fe3 H13 88.6(11)
Fe2 Fe3 H13 82.7(11)
Fe1 Fe3 H13 36.7(11)
C12 Ru1 C11 93.51(13)
C12 Ru1 C2 94.33(11)
C11 Ru1 C2 120.12(13)
C12 Ru1 C3 122.82(11)
C11 Ru1 C3 92.81(11)
C2 Ru1 C3 36.82(12)
C12 Ru1 C6 99.53(12)
C11 Ru1 C6 154.86(12)
C2 Ru1 C6 37.90(13)
C3 Ru1 C6 62.06(11)
C12 Ru1 C4 156.16(11)
C11 Ru1 C4 99.55(12)
C2 Ru1 C4 61.87(10)
C3 Ru1 C4 37.22(10)
C6 Ru1 C4 61.46(10)
C12 Ru1 C5 133.13(12)
C11 Ru1 C5 133.15(13)
C2 Ru1 C5 61.72(10)
C3 Ru1 C5 61.16(9)
C6 Ru1 C5 36.63(11)
C4 Ru1 C5 36.10(10)
C12 Ru1 S1 88.53(8)
C11 Ru1 S1 89.14(8)
C2 Ru1 S1 150.27(10)
C3 Ru1 S1 148.33(8)
C6 Ru1 S1 112.45(9)
C4 Ru1 S1 111.37(7)
C5 Ru1 S1 95.25(7)

loop_
_geom_bond_atom_site_label_1
_geom_bond_atom_site_label_2
_geom_bond_distance
C1 C2 1.505(4)
C1 H1A 0.9600
C1 H1B 0.9600
C1 H1C 0.9600
C2 C3 1.397(5)
C2 C6 1.441(5)
C2 Ru1 2.205(3)
C3 C4 1.425(4)
C3 C7 1.497(4)
C3 Ru1 2.220(3)
C4 C5 1.405(4)
C4 C8 1.504(4)
C4 Ru1 2.245(2)
C5 C6 1.421(4)
C5 C9 1.490(4)
C5 Ru1 2.287(2)
C6 C10 1.504(5)
C6 Ru1 2.233(3)
C7 H7A 0.9600
C7 H7B 0.9600
C7 H7C 0.9600
C8 H8A 0.9600
C8 H8B 0.9600
C8 H8C 0.9600
C9 H9A 0.9600
C9 H9B 0.9600
C9 H9C 0.9600
C10 H10A 0.9600
C10 H10B 0.9600
C10 H10C 0.9600
C11 O1 1.133(3)
C11 Ru1 1.900(3)
C12 O2 1.136(3)
C12 Ru1 1.899(3)
C13 O3 1.139(3)
C13 Fe1 1.786(3)
C14 O4 1.133(3)
C14 Fe1 1.801(3)
C15 O5 1.146(4)
C15 Fe1 1.795(3)
C16 O6 1.152(4)
C16 Fe2 1.778(4)
C17 O7 1.144(4)
C17 Fe2 1.783(4)
C18 O8 1.152(4)
C18 Fe2 1.782(3)
C19 O9 1.135(4)
C19 Fe3 1.785(3)
C20 O10 1.142(4)
C20 Fe3 1.789(3)
C21 O11 1.128(4)
C21 Fe3 1.807(3)
S1 Fe2 2.1727(6)
S1 Fe3 2.1835(7)
S1 Fe1 2.1850(6)
S1 Ru1 2.4088(6)
Fe1 Fe2 2.6054(5)
Fe1 Fe3 2.6790(5)
Fe1 H13 1.68(3)
Fe2 Fe3 2.6018(5)
Fe3 H13 1.65(3)

loop_
_geom_torsion_atom_site_label_1
_geom_torsion_atom_site_label_2
_geom_torsion_atom_site_label_3
_geom_torsion_atom_site_label_4
_geom_torsion
C6 C2 C3 C4 0.5(3)
C1 C2 C3 C4 174.7(3)
Ru1 C2 C3 C4 -63.16(18)
C6 C2 C3 C7 -173.6(3)
C1 C2 C3 C7 0.6(5)
Ru1 C2 C3 C7 122.7(3)
C6 C2 C3 Ru1 63.68(18)
C1 C2 C3 Ru1 -122.1(3)
C2 C3 C4 C5 -2.0(3)
C7 C3 C4 C5 172.2(3)
Ru1 C3 C4 C5 -64.33(18)
C2 C3 C4 C8 -176.3(3)
C7 C3 C4 C8 -2.1(5)
Ru1 C3 C4 C8 121.3(3)
C2 C3 C4 Ru1 62.32(18)
C7 C3 C4 Ru1 -123.5(3)
C3 C4 C5 C6 2.7(3)
C8 C4 C5 C6 177.1(3)
Ru1 C4 C5 C6 -59.56(18)
C3 C4 C5 C9 -173.8(3)
C8 C4 C5 C9 0.7(4)
Ru1 C4 C5 C9 124.0(3)
C3 C4 C5 Ru1 62.28(17)
C8 C4 C5 Ru1 -123.3(3)
C4 C5 C6 C2 -2.4(3)
C9 C5 C6 C2 174.0(3)
Ru1 C5 C6 C2 -62.38(18)
C4 C5 C6 C10 -175.4(3)
C9 C5 C6 C10 1.0(5)
Ru1 C5 C6 C10 124.6(3)
C4 C5 C6 Ru1 60.00(18)
C9 C5 C6 Ru1 -123.6(3)
C3 C2 C6 C5 1.1(3)
C1 C2 C6 C5 -173.1(3)
Ru1 C2 C6 C5 64.86(18)
C3 C2 C6 C10 174.1(3)
C1 C2 C6 C10 -0.1(5)
Ru1 C2 C6 C10 -122.2(3)
C3 C2 C6 Ru1 -63.72(19)
C1 C2 C6 Ru1 122.1(3)
O3 C13 Fe1 C15 -173(5)
O3 C13 Fe1 C14 85(5)
O3 C13 Fe1 S1 -22(5)
O3 C13 Fe1 Fe2 -75(5)
O3 C13 Fe1 Fe3 -35(5)
O5 C15 Fe1 C13 -132(14)
O5 C15 Fe1 C14 -35(14)
O5 C15 Fe1 S1 122(13)
O5 C15 Fe1 Fe2 132(14)
O5 C15 Fe1 Fe3 73(14)
O4 C14 Fe1 C13 147(27)
O4 C14 Fe1 C15 49(27)
O4 C14 Fe1 S1 -119(27)
O4 C14 Fe1 Fe2 -96(27)
O4 C14 Fe1 Fe3 -65(27)
Fe2 S1 Fe1 C13 -93.82(9)
Fe3 S1 Fe1 C13 -170.38(9)
Ru1 S1 Fe1 C13 55.94(10)
Fe2 S1 Fe1 C15 12.4(2)
Fe3 S1 Fe1 C15 -64.2(2)
Ru1 S1 Fe1 C15 162.1(2)
Fe2 S1 Fe1 C14 169.46(10)
Fe3 S1 Fe1 C14 92.91(10)
Ru1 S1 Fe1 C14 -40.78(11)
Fe3 S1 Fe1 Fe2 -76.56(2)
Ru1 S1 Fe1 Fe2 149.76(4)
Fe2 S1 Fe1 Fe3 76.56(2)
Ru1 S1 Fe1 Fe3 -133.68(4)
O6 C16 Fe2 C18 168(100)
O6 C16 Fe2 C17 -93(25)
O6 C16 Fe2 S1 19(25)
O6 C16 Fe2 Fe3 43(25)
O6 C16 Fe2 Fe1 73(25)
O8 C18 Fe2 C16 15(25)
O8 C18 Fe2 C17 -85(25)
O8 C18 Fe2 S1 143(25)
O8 C18 Fe2 Fe3 177(100)
O8 C18 Fe2 Fe1 115(25)
O7 C17 Fe2 C16 -6(23)
O7 C17 Fe2 C18 92(23)
O7 C17 Fe2 S1 -117(23)
O7 C17 Fe2 Fe3 -171(100)
O7 C17 Fe2 Fe1 -148(23)
Fe3 S1 Fe2 C16 168.71(11)
Fe1 S1 Fe2 C16 89.14(11)
Ru1 S1 Fe2 C16 -50.76(12)
Fe3 S1 Fe2 C18 43.5(2)
Fe1 S1 Fe2 C18 -36.1(2)
Ru1 S1 Fe2 C18 -176.0(2)
Fe3 S1 Fe2 C17 -85.74(13)
Fe1 S1 Fe2 C17 -165.31(13)
Ru1 S1 Fe2 C17 54.79(14)
Fe1 S1 Fe2 Fe3 -79.58(2)
Ru1 S1 Fe2 Fe3 140.52(6)
Fe3 S1 Fe2 Fe1 79.58(2)
Ru1 S1 Fe2 Fe1 -139.90(6)
C13 Fe1 Fe2 C16 -14.22(13)
C15 Fe1 Fe2 C16 82.43(15)
C14 Fe1 Fe2 C16 -131.5(3)
S1 Fe1 Fe2 C16 -103.83(10)
Fe3 Fe1 Fe2 C16 -167.50(10)
C13 Fe1 Fe2 C18 -111.86(17)
C15 Fe1 Fe2 C18 -15.20(18)
C14 Fe1 Fe2 C18 130.9(3)
S1 Fe1 Fe2 C18 158.53(15)
Fe3 Fe1 Fe2 C18 94.87(15)
C13 Fe1 Fe2 C17 127.7(3)
C15 Fe1 Fe2 C17 -135.7(3)
C14 Fe1 Fe2 C17 10.4(4)
S1 Fe1 Fe2 C17 38.1(3)
Fe3 Fe1 Fe2 C17 -25.6(3)
C13 Fe1 Fe2 S1 89.61(9)
C15 Fe1 Fe2 S1 -173.73(11)
C14 Fe1 Fe2 S1 -27.7(2)
Fe3 Fe1 Fe2 S1 -63.66(2)
C13 Fe1 Fe2 Fe3 153.28(9)
C15 Fe1 Fe2 Fe3 -110.07(11)
C14 Fe1 Fe2 Fe3 36.0(2)
S1 Fe1 Fe2 Fe3 63.66(2)
O9 C19 Fe3 C20 -172(8)
O9 C19 Fe3 C21 -68(8)
O9 C19 Fe3 S1 39(8)
O9 C19 Fe3 Fe2 93(8)
O9 C19 Fe3 Fe1 49(8)
O10 C20 Fe3 C19 87(32)
O10 C20 Fe3 C21 -11(32)
O10 C20 Fe3 S1 -169(100)
O10 C20 Fe3 Fe2 -176(100)
O10 C20 Fe3 Fe1 -117(32)
O11 C21 Fe3 C19 167(9)
O11 C21 Fe3 C20 -96(9)
O11 C21 Fe3 S1 72(9)
O11 C21 Fe3 Fe2 44(9)
O11 C21 Fe3 Fe1 18(9)
Fe2 S1 Fe3 C19 96.06(11)
Fe1 S1 Fe3 C19 172.73(11)
Ru1 S1 Fe3 C19 -53.94(11)
Fe2 S1 Fe3 C20 -9.0(2)
Fe1 S1 Fe3 C20 67.6(2)
Ru1 S1 Fe3 C20 -159.0(2)
Fe2 S1 Fe3 C21 -166.94(11)
Fe1 S1 Fe3 C21 -90.28(10)
Ru1 S1 Fe3 C21 43.06(11)
Fe1 S1 Fe3 Fe2 76.66(2)
Ru1 S1 Fe3 Fe2 -150.00(4)
Fe2 S1 Fe3 Fe1 -76.66(2)
Ru1 S1 Fe3 Fe1 133.34(4)
C16 Fe2 Fe3 C19 -118.4(3)
C18 Fe2 Fe3 C19 116.53(16)
C17 Fe2 Fe3 C19 17.64(14)
S1 Fe2 Fe3 C19 -88.88(10)
Fe1 Fe2 Fe3 C19 -152.52(10)
C16 Fe2 Fe3 C20 145.7(3)
C18 Fe2 Fe3 C20 20.60(17)
C17 Fe2 Fe3 C20 -78.29(15)
S1 Fe2 Fe3 C20 175.19(11)
Fe1 Fe2 Fe3 C20 111.55(11)
C16 Fe2 Fe3 C21 4.5(4)
C18 Fe2 Fe3 C21 -120.6(3)
C17 Fe2 Fe3 C21 140.5(3)
S1 Fe2 Fe3 C21 34.0(2)
Fe1 Fe2 Fe3 C21 -29.6(2)
C16 Fe2 Fe3 S1 -29.5(3)
C18 Fe2 Fe3 S1 -154.59(13)
C17 Fe2 Fe3 S1 106.52(10)
Fe1 Fe2 Fe3 S1 -63.64(2)
C16 Fe2 Fe3 Fe1 34.1(3)
C18 Fe2 Fe3 Fe1 -90.95(13)
C17 Fe2 Fe3 Fe1 170.16(10)
S1 Fe2 Fe3 Fe1 63.64(2)
C13 Fe1 Fe3 C19 3.6(2)
C15 Fe1 Fe3 C19 138.2(2)
C14 Fe1 Fe3 C19 -114.4(2)
S1 Fe1 Fe3 C19 -12.64(18)
Fe2 Fe1 Fe3 C19 52.49(18)
C13 Fe1 Fe3 C20 -131.87(19)
C15 Fe1 Fe3 C20 2.68(16)
C14 Fe1 Fe3 C20 110.09(15)
S1 Fe1 Fe3 C20 -148.16(12)
Fe2 Fe1 Fe3 C20 -83.03(12)
C13 Fe1 Fe3 C21 119.97(18)
C15 Fe1 Fe3 C21 -105.47(14)
C14 Fe1 Fe3 C21 1.94(13)
S1 Fe1 Fe3 C21 103.69(9)
Fe2 Fe1 Fe3 C21 168.81(9)
C13 Fe1 Fe3 S1 16.28(15)
C15 Fe1 Fe3 S1 150.84(11)
C14 Fe1 Fe3 S1 -101.75(9)
Fe2 Fe1 Fe3 S1 65.13(2)
C13 Fe1 Fe3 Fe2 -48.84(15)
C15 Fe1 Fe3 Fe2 85.71(11)
C14 Fe1 Fe3 Fe2 -166.88(9)
S1 Fe1 Fe3 Fe2 -65.13(2)
O2 C12 Ru1 C11 -142(5)
O2 C12 Ru1 C2 -22(5)
O2 C12 Ru1 C3 -47(5)
O2 C12 Ru1 C6 16(5)
O2 C12 Ru1 C4 -19(5)
O2 C12 Ru1 C5 33(5)
O2 C12 Ru1 S1 129(5)
O1 C11 Ru1 C12 134(4)
O1 C11 Ru1 C2 37(4)
O1 C11 Ru1 C3 11(4)
O1 C11 Ru1 C6 12(4)
O1 C11 Ru1 C4 -26(4)
O1 C11 Ru1 C5 -41(4)
O1 C11 Ru1 S1 -138(4)
C3 C2 Ru1 C12 -143.72(18)
C6 C2 Ru1 C12 99.96(19)
C1 C2 Ru1 C12 -21.8(5)
C3 C2 Ru1 C11 -47.1(2)
C6 C2 Ru1 C11 -163.44(19)
C1 C2 Ru1 C11 74.8(5)
C6 C2 Ru1 C3 -116.3(2)
C1 C2 Ru1 C3 121.9(5)
C3 C2 Ru1 C6 116.3(2)
C1 C2 Ru1 C6 -121.7(5)
C3 C2 Ru1 C4 37.56(16)
C6 C2 Ru1 C4 -78.76(18)
C1 C2 Ru1 C4 159.5(5)
C3 C2 Ru1 C5 78.73(17)
C6 C2 Ru1 C5 -37.59(17)
C1 C2 Ru1 C5 -159.3(5)
C3 C2 Ru1 S1 121.7(2)
C6 C2 Ru1 S1 5.3(3)
C1 C2 Ru1 S1 -116.4(4)
C2 C3 Ru1 C12 44.6(2)
C4 C3 Ru1 C12 161.87(17)
C7 C3 Ru1 C12 -76.7(4)
C2 C3 Ru1 C11 140.61(19)
C4 C3 Ru1 C11 -102.13(19)
C7 C3 Ru1 C11 19.4(4)
C4 C3 Ru1 C2 117.3(2)
C7 C3 Ru1 C2 -121.3(4)
C2 C3 Ru1 C6 -38.55(18)
C4 C3 Ru1 C6 78.71(18)
C7 C3 Ru1 C6 -159.8(4)
C2 C3 Ru1 C4 -117.3(2)
C7 C3 Ru1 C4 121.5(5)
C2 C3 Ru1 C5 -80.40(19)
C4 C3 Ru1 C5 36.87(16)
C7 C3 Ru1 C5 158.3(4)
C2 C3 Ru1 S1 -126.47(19)
C4 C3 Ru1 S1 -9.2(3)
C7 C3 Ru1 S1 112.3(4)
C5 C6 Ru1 C12 159.42(17)
C2 C6 Ru1 C12 -84.78(19)
C10 C6 Ru1 C12 36.8(4)
C5 C6 Ru1 C11 -80.3(4)
C2 C6 Ru1 C11 35.5(4)
C10 C6 Ru1 C11 157.1(4)
C5 C6 Ru1 C2 -115.8(3)
C10 C6 Ru1 C2 121.6(5)
C5 C6 Ru1 C3 -78.36(18)
C2 C6 Ru1 C3 37.44(17)
C10 C6 Ru1 C3 159.0(5)
C5 C6 Ru1 C4 -35.89(16)
C2 C6 Ru1 C4 79.91(19)
C10 C6 Ru1 C4 -158.5(5)
C2 C6 Ru1 C5 115.8(3)
C10 C6 Ru1 C5 -122.6(5)
C5 C6 Ru1 S1 67.06(17)
C2 C6 Ru1 S1 -177.14(15)
C10 C6 Ru1 S1 -55.6(4)
C5 C4 Ru1 C12 76.6(3)
C3 C4 Ru1 C12 -40.3(4)
C8 C4 Ru1 C12 -161.7(4)
C5 C4 Ru1 C11 -161.13(17)
C3 C4 Ru1 C11 81.99(19)
C8 C4 Ru1 C11 -39.4(3)
C5 C4 Ru1 C2 79.7(2)
C3 C4 Ru1 C2 -37.16(18)
C8 C4 Ru1 C2 -158.6(4)
C5 C4 Ru1 C3 116.9(2)
C8 C4 Ru1 C3 -121.4(4)
C5 C4 Ru1 C6 36.42(18)
C3 C4 Ru1 C6 -80.45(19)
C8 C4 Ru1 C6 158.1(4)
C3 C4 Ru1 C5 -116.9(2)
C8 C4 Ru1 C5 121.7(4)
C5 C4 Ru1 S1 -68.30(17)
C3 C4 Ru1 S1 174.83(15)
C8 C4 Ru1 S1 53.4(3)
C4 C5 Ru1 C12 -147.41(17)
C6 C5 Ru1 C12 -28.4(2)
C9 C5 Ru1 C12 92.7(4)
C4 C5 Ru1 C11 25.9(2)
C6 C5 Ru1 C11 144.97(19)
C9 C5 Ru1 C11 -94.0(4)
C4 C5 Ru1 C2 -80.15(19)
C6 C5 Ru1 C2 38.90(19)
C9 C5 Ru1 C2 159.9(4)
C4 C5 Ru1 C3 -38.02(17)
C6 C5 Ru1 C3 81.0(2)
C9 C5 Ru1 C3 -157.9(4)
C4 C5 Ru1 C6 -119.1(2)
C9 C5 Ru1 C6 121.0(4)
C6 C5 Ru1 C4 119.1(2)
C9 C5 Ru1 C4 -119.9(4)
C4 C5 Ru1 S1 119.67(16)
C6 C5 Ru1 S1 -121.28(17)
C9 C5 Ru1 S1 -0.2(4)
Fe2 S1 Ru1 C12 -132.91(10)
Fe3 S1 Ru1 C12 -7.65(10)
Fe1 S1 Ru1 C12 102.45(10)
Fe2 S1 Ru1 C11 133.55(11)
Fe3 S1 Ru1 C11 -101.18(10)
Fe1 S1 Ru1 C11 8.91(10)
Fe2 S1 Ru1 C2 -36.75(17)
Fe3 S1 Ru1 C2 88.52(16)
Fe1 S1 Ru1 C2 -161.39(16)
Fe2 S1 Ru1 C3 39.59(17)
Fe3 S1 Ru1 C3 164.85(15)
Fe1 S1 Ru1 C3 -85.05(16)
Fe2 S1 Ru1 C6 -33.21(10)
Fe3 S1 Ru1 C6 92.06(9)
Fe1 S1 Ru1 C6 -157.85(9)
Fe2 S1 Ru1 C4 33.63(9)
Fe3 S1 Ru1 C4 158.89(8)
Fe1 S1 Ru1 C4 -91.01(8)
Fe2 S1 Ru1 C5 0.28(9)
Fe3 S1 Ru1 C5 125.55(9)
Fe1 S1 Ru1 C5 -124.36(9)
